data_4514969
loop_
_publ_author_name
'Azizpoor Fard, Mahmood'
'Behnia, Ava'
'Puddephatt, Richard J.'

_publ_section_title
;
 Models for Cooperative Catalysis: Oxidative Addition Reactions of
 Dimethylplatinum(II) Complexes with Ligands Having Both NH and OH
 Functionality.
;
_journal_issue 1
_journal_name_full 'ACS omega'
_journal_page_first 257
_journal_page_last 268
_journal_paper_doi 10.1021/acsomega.8b03089
_journal_volume 4
_journal_year 2019
_chemical_formula_sum 'C15 H21 I N2 O Pt'
_chemical_formula_weight 567.33
_space_group_crystal_system monoclinic
_space_group_IT_number 14
_space_group_name_Hall '-P 2yn'
_space_group_name_H-M_alt 'P 1 21/n 1'
_symmetry_space_group_name_Hall '-P 2yn'
_symmetry_space_group_name_H-M 'P 1 21/n 1'
_atom_sites_solution_hydrogens geom
_audit_creation_method SHELXL-2016/6
_cell_angle_alpha 90
_cell_angle_beta 102.705(4)
_cell_angle_gamma 90
_cell_formula_units_Z 4
_cell_length_a 12.6298(11)
_cell_length_b 8.0350(7)
_cell_length_c 16.7136(14)
_cell_measurement_reflns_used 9140
_cell_measurement_temperature 110(2)
_cell_measurement_theta_max 32.73
_cell_measurement_theta_min 2.28
_cell_volume 1654.6(2)
_computing_structure_refinement 'SHELXL-2016/6 (Sheldrick, 2016)'
_diffrn_ambient_temperature 110(2)
_diffrn_measured_fraction_theta_full 0.998
_diffrn_measured_fraction_theta_max 0.998
_diffrn_measurement_device_type 'Bruker Kappa Axis Apex2'
_diffrn_measurement_method 'phi and omega scans'
_diffrn_radiation_type MoK\a
_diffrn_radiation_wavelength 0.71073
_diffrn_reflns_av_R_equivalents 0.0411
_diffrn_reflns_av_unetI/netI 0.0210
_diffrn_reflns_Laue_measured_fraction_full 0.998
_diffrn_reflns_Laue_measured_fraction_max 0.998
_diffrn_reflns_limit_h_max 15
_diffrn_reflns_limit_h_min -15
_diffrn_reflns_limit_k_max 8
_diffrn_reflns_limit_k_min -9
_diffrn_reflns_limit_l_max 19
_diffrn_reflns_limit_l_min -19
_diffrn_reflns_number 26190
_diffrn_reflns_point_group_measured_fraction_full 0.998
_diffrn_reflns_point_group_measured_fraction_max 0.998
_diffrn_reflns_theta_full 24.999
_diffrn_reflns_theta_max 24.999
_diffrn_reflns_theta_min 2.281
_diffrn_source 'sealed tube'
_exptl_absorpt_coefficient_mu 10.344
_exptl_absorpt_correction_T_max 0.7465
_exptl_absorpt_correction_T_min 0.5308
_exptl_absorpt_correction_type multi-scan
_exptl_absorpt_process_details SADABS
_exptl_crystal_colour orange
_exptl_crystal_density_diffrn 2.277
_exptl_crystal_description block
_exptl_crystal_F_000 1056
_exptl_crystal_size_max 0.235
_exptl_crystal_size_mid 0.133
_exptl_crystal_size_min 0.113
_refine_diff_density_max 2.357
_refine_diff_density_min -0.802
_refine_diff_density_rms 0.156
_refine_ls_extinction_method none
_refine_ls_goodness_of_fit_ref 1.178
_refine_ls_hydrogen_treatment constr
_refine_ls_matrix_type full
_refine_ls_number_parameters 181
_refine_ls_number_reflns 2904
_refine_ls_number_restraints 189
_refine_ls_restrained_S_all 1.146
_refine_ls_R_factor_all 0.0291
_refine_ls_R_factor_gt 0.0271
_refine_ls_shift/su_max 0.001
_refine_ls_shift/su_mean 0.000
_refine_ls_structure_factor_coef Fsqd
_refine_ls_weighting_details 'w=1/[\s^2^(Fo^2^)+(0.0325P)^2^+9.2588P] where P=(Fo^2^+2Fc^2^)/3'
_refine_ls_weighting_scheme calc
_refine_ls_wR_factor_gt 0.0709
_refine_ls_wR_factor_ref 0.0717
_reflns_Friedel_coverage 0.000
_reflns_number_gt 2750
_reflns_number_total 2904
_reflns_threshold_expression 'I > 2\s(I)'
_cod_data_source_file ao8b03089_si_002.cif
_cod_data_source_block Complex_8
_cod_database_code 4514969
_shelx_shelxl_version_number 2016/6
_shelx_space_group_comment
;
The symmetry employed for this shelxl refinement is uniquely defined
by the following loop, which should always be used as a source of
symmetry information in preference to the above space-group names.
They are only intended as comments.
;
_shelx_estimated_absorpt_t_min 0.195
_shelx_estimated_absorpt_t_max 0.388

loop_
_space_group_symop_operation_xyz
'x, y, z'
'-x+1/2, y+1/2, -z+1/2'
'-x, -y, -z'
'x-1/2, -y-1/2, z-1/2'

loop_
_atom_site_label
_atom_site_type_symbol
_atom_site_fract_x
_atom_site_fract_y
_atom_site_fract_z
_atom_site_U_iso_or_equiv
_atom_site_adp_type
_atom_site_occupancy
_atom_site_site_symmetry_order
_atom_site_calc_flag
_atom_site_refinement_flags_posn
_atom_site_refinement_flags_adp
Pt1 Pt 0.51759(2) 0.87495(3) 0.21455(2) 0.01930(10) Uani 1 1 d . .
N1 N 0.4336(4) 0.7052(7) 0.1209(3) 0.0218(11) Uani 1 1 d . .
I1 I 0.32640(3) 1.03573(5) 0.22795(3) 0.02267(12) Uani 1 1 d . .
C1 C 0.6003(6) 1.0178(9) 0.3088(4) 0.0301(16) Uani 1 1 d . .
H1A H 0.597609 0.964922 0.361180 0.045 Uiso 1 1 calc R U
H1B H 0.676017 1.028728 0.304307 0.045 Uiso 1 1 calc R U
H1C H 0.566872 1.128321 0.306231 0.045 Uiso 1 1 calc R U
C2 C 0.6798(4) 0.7606(6) 0.2162(3) 0.0071(10) Uani 1 1 d . U
H2A H 0.671923 0.674703 0.173604 0.011 Uiso 1 1 calc R U
H2B H 0.729943 0.846724 0.205604 0.011 Uiso 1 1 calc R U
H2C H 0.708536 0.710210 0.269957 0.011 Uiso 1 1 calc R U
N2 N 0.4628(4) 0.6690(7) 0.2863(3) 0.0209(11) Uani 1 1 d . .
H2D H 0.384796 0.693083 0.284976 0.025 Uiso 1 1 calc R U
O1 O 0.7357(4) 0.4514(6) 0.5111(3) 0.0312(11) Uani 1 1 d . .
H1D H 0.758793 0.461985 0.561979 0.047 Uiso 1 1 calc R U
C3 C 0.5574(6) 1.0508(9) 0.1370(5) 0.0331(17) Uani 1 1 d . .
H3A H 0.527225 1.018402 0.080052 0.050 Uiso 1 1 calc R U
H3B H 0.527402 1.158834 0.147980 0.050 Uiso 1 1 calc R U
H3C H 0.636546 1.059242 0.146057 0.050 Uiso 1 1 calc R U
C4 C 0.3985(6) 0.7398(8) 0.0404(4) 0.0245(14) Uani 1 1 d . .
H4A H 0.411473 0.847404 0.021033 0.029 Uiso 1 1 calc R U
C5 C 0.3444(6) 0.6239(9) -0.0147(4) 0.0294(15) Uani 1 1 d . .
H5A H 0.323699 0.649500 -0.071442 0.035 Uiso 1 1 calc R U
C6 C 0.3209(6) 0.4707(9) 0.0138(4) 0.0304(15) Uani 1 1 d . .
H6A H 0.280156 0.391493 -0.022582 0.037 Uiso 1 1 calc R U
C7 C 0.3572(6) 0.4331(9) 0.0959(4) 0.0290(15) Uani 1 1 d . .
H7A H 0.343316 0.326930 0.116477 0.035 Uiso 1 1 calc R U
C8 C 0.4141(5) 0.5528(8) 0.1478(4) 0.0227(13) Uani 1 1 d . .
C9 C 0.4622(6) 0.5168(8) 0.2378(4) 0.0259(14) Uani 1 1 d . .
H9A H 0.418600 0.430107 0.257769 0.031 Uiso 1 1 calc R U
H9B H 0.537206 0.474596 0.244254 0.031 Uiso 1 1 calc R U
C10 C 0.5148(5) 0.6582(8) 0.3724(4) 0.0219(13) Uani 1 1 d . .
C11 C 0.6030(5) 0.5547(8) 0.4019(4) 0.0234(13) Uani 1 1 d . .
H11A H 0.629807 0.482725 0.365869 0.028 Uiso 1 1 calc R U
C12 C 0.6511(5) 0.5582(8) 0.4850(4) 0.0236(13) Uani 1 1 d . .
C13 C 0.6132(6) 0.6639(8) 0.5373(4) 0.0249(14) Uani 1 1 d . .
H13A H 0.647428 0.667022 0.593911 0.030 Uiso 1 1 calc R U
C14 C 0.5253(6) 0.7651(8) 0.5072(4) 0.0257(14) Uani 1 1 d . .
H14A H 0.499105 0.837471 0.543439 0.031 Uiso 1 1 calc R U
C15 C 0.4748(6) 0.7626(8) 0.4250(4) 0.0251(14) Uani 1 1 d . .
H15A H 0.413646 0.831456 0.404816 0.030 Uiso 1 1 calc R U

loop_
_atom_site_aniso_label
_atom_site_aniso_U_11
_atom_site_aniso_U_22
_atom_site_aniso_U_33
_atom_site_aniso_U_23
_atom_site_aniso_U_13
_atom_site_aniso_U_12
Pt1 0.02007(15) 0.01995(15) 0.01697(14) 0.00575(10) 0.00213(10) -0.00220(10)
N1 0.023(3) 0.022(3) 0.021(2) 0.003(2) 0.007(2) 0.002(2)
I1 0.0260(2) 0.0189(2) 0.0223(2) 0.00145(17) 0.00356(17) 0.00218(17)
C1 0.029(4) 0.033(4) 0.023(3) 0.002(3) -0.007(3) -0.014(3)
C2 0.0080(11) 0.0069(11) 0.0065(11) 0.0003(5) 0.0017(5) 0.0005(5)
N2 0.024(3) 0.018(3) 0.019(2) 0.004(2) 0.001(2) -0.002(2)
O1 0.030(3) 0.036(3) 0.025(2) 0.003(2) 0.001(2) 0.007(2)
C3 0.039(4) 0.031(4) 0.029(4) 0.013(3) 0.008(3) -0.008(3)
C4 0.032(4) 0.021(3) 0.021(3) 0.004(2) 0.007(3) 0.002(3)
C5 0.034(4) 0.034(4) 0.018(3) 0.001(3) 0.001(3) 0.000(3)
C6 0.038(4) 0.027(3) 0.024(3) -0.004(3) 0.001(3) -0.003(3)
C7 0.042(4) 0.019(3) 0.023(3) 0.001(3) 0.002(3) -0.004(3)
C8 0.027(3) 0.022(3) 0.019(3) 0.002(2) 0.004(3) -0.003(3)
C9 0.034(4) 0.020(3) 0.021(3) 0.005(2) 0.002(3) 0.000(3)
C10 0.024(3) 0.022(3) 0.018(3) 0.007(2) 0.002(2) -0.007(2)
C11 0.029(3) 0.021(3) 0.020(3) 0.005(3) 0.006(2) -0.001(3)
C12 0.023(3) 0.023(3) 0.025(3) 0.006(3) 0.005(2) -0.002(2)
C13 0.033(3) 0.022(3) 0.018(3) 0.006(2) 0.003(3) -0.004(3)
C14 0.034(4) 0.019(3) 0.026(3) 0.004(3) 0.012(3) 0.001(3)
C15 0.030(4) 0.018(3) 0.026(3) 0.004(3) 0.004(3) -0.001(3)

loop_
_atom_type_symbol
_atom_type_description
_atom_type_scat_dispersion_real
_atom_type_scat_dispersion_imag
_atom_type_scat_source
C C 0.0033 0.0016 'International Tables Vol C Tables 4.2.6.8 and 6.1.1.4'
H H 0.0000 0.0000 'International Tables Vol C Tables 4.2.6.8 and 6.1.1.4'
N N 0.0061 0.0033 'International Tables Vol C Tables 4.2.6.8 and 6.1.1.4'
O O 0.0106 0.0060 'International Tables Vol C Tables 4.2.6.8 and 6.1.1.4'
I I -0.4742 1.8119 'International Tables Vol C Tables 4.2.6.8 and 6.1.1.4'
Pt Pt -1.7033 8.3905 'International Tables Vol C Tables 4.2.6.8 and 6.1.1.4'

loop_
_geom_angle_atom_site_label_1
_geom_angle_atom_site_label_2
_geom_angle_atom_site_label_3
_geom_angle
C1 Pt1 C3 86.9(3)
C1 Pt1 N1 175.2(2)
C3 Pt1 N1 97.2(3)
C1 Pt1 C2 84.8(3)
C3 Pt1 C2 86.5(3)
N1 Pt1 C2 92.94(19)
C1 Pt1 N2 99.7(2)
C3 Pt1 N2 173.4(3)
N1 Pt1 N2 76.27(19)
C2 Pt1 N2 94.57(19)
C1 Pt1 I1 89.0(2)
C3 Pt1 I1 93.9(2)
N1 Pt1 I1 93.14(14)
C2 Pt1 I1 173.80(13)
N2 Pt1 I1 85.68(14)
C4 N1 C8 118.5(6)
C4 N1 Pt1 126.2(4)
C8 N1 Pt1 115.3(4)
Pt1 C1 H1A 109.5
Pt1 C1 H1B 109.5
H1A C1 H1B 109.5
Pt1 C1 H1C 109.5
H1A C1 H1C 109.5
H1B C1 H1C 109.5
Pt1 C2 H2A 109.5
Pt1 C2 H2B 109.5
H2A C2 H2B 109.5
Pt1 C2 H2C 109.5
H2A C2 H2C 109.5
H2B C2 H2C 109.5
C10 N2 C9 116.5(5)
C10 N2 Pt1 116.8(4)
C9 N2 Pt1 106.5(4)
C10 N2 H2D 105.3
C9 N2 H2D 105.3
Pt1 N2 H2D 105.3
C12 O1 H1D 109.5
Pt1 C3 H3A 109.5
Pt1 C3 H3B 109.5
H3A C3 H3B 109.5
Pt1 C3 H3C 109.5
H3A C3 H3C 109.5
H3B C3 H3C 109.5
N1 C4 C5 122.1(6)
N1 C4 H4A 118.9
C5 C4 H4A 118.9
C6 C5 C4 119.1(6)
C6 C5 H5A 120.5
C4 C5 H5A 120.5
C5 C6 C7 119.3(7)
C5 C6 H6A 120.3
C7 C6 H6A 120.3
C8 C7 C6 118.9(6)
C8 C7 H7A 120.6
C6 C7 H7A 120.6
N1 C8 C7 122.0(6)
N1 C8 C9 116.2(6)
C7 C8 C9 121.8(6)
N2 C9 C8 109.9(5)
N2 C9 H9A 109.7
C8 C9 H9A 109.7
N2 C9 H9B 109.7
C8 C9 H9B 109.7
H9A C9 H9B 108.2
C11 C10 C15 120.7(6)
C11 C10 N2 122.8(6)
C15 C10 N2 116.5(6)
C10 C11 C12 118.9(6)
C10 C11 H11A 120.6
C12 C11 H11A 120.6
O1 C12 C13 122.8(6)
O1 C12 C11 116.5(6)
C13 C12 C11 120.7(6)
C14 C13 C12 119.8(6)
C14 C13 H13A 120.1
C12 C13 H13A 120.1
C13 C14 C15 120.9(6)
C13 C14 H14A 119.6
C15 C14 H14A 119.6
C14 C15 C10 119.1(6)
C14 C15 H15A 120.5
C10 C15 H15A 120.5

loop_
_geom_bond_atom_site_label_1
_geom_bond_atom_site_label_2
_geom_bond_distance
Pt1 C1 2.041(7)
Pt1 C3 2.053(7)
Pt1 N1 2.169(6)
Pt1 C2 2.240(5)
Pt1 N2 2.241(5)
Pt1 I1 2.7907(5)
N1 C4 1.349(8)
N1 C8 1.346(9)
C1 H1A 0.9800
C1 H1B 0.9800
C1 H1C 0.9800
C2 H2A 0.9800
C2 H2B 0.9800
C2 H2C 0.9800
N2 C10 1.446(8)
N2 C9 1.466(9)
N2 H2D 1.0000
O1 C12 1.365(8)
O1 H1D 0.8400
C3 H3A 0.9800
C3 H3B 0.9800
C3 H3C 0.9800
C4 C5 1.380(10)
C4 H4A 0.9500
C5 C6 1.376(10)
C5 H5A 0.9500
C6 C7 1.381(10)
C6 H6A 0.9500
C7 C8 1.386(10)
C7 H7A 0.9500
C8 C9 1.521(9)
C9 H9A 0.9900
C9 H9B 0.9900
C10 C11 1.391(10)
C10 C15 1.389(10)
C11 C12 1.388(9)
C11 H11A 0.9500
C12 C13 1.378(10)
C13 C14 1.379(10)
C13 H13A 0.9500
C14 C15 1.381(10)
C14 H14A 0.9500
C15 H15A 0.9500

loop_
_geom_torsion_atom_site_label_1
_geom_torsion_atom_site_label_2
_geom_torsion_atom_site_label_3
_geom_torsion_atom_site_label_4
_geom_torsion
C8 N1 C4 C5 -0.5(10)
Pt1 N1 C4 C5 -179.2(5)
N1 C4 C5 C6 3.1(11)
C4 C5 C6 C7 -3.6(11)
C5 C6 C7 C8 1.6(11)
C4 N1 C8 C7 -1.6(10)
Pt1 N1 C8 C7 177.2(5)
C4 N1 C8 C9 176.0(6)
Pt1 N1 C8 C9 -5.2(7)
C6 C7 C8 N1 1.1(11)
C6 C7 C8 C9 -176.4(7)
C10 N2 C9 C8 -174.9(5)
Pt1 N2 C9 C8 -42.5(6)
N1 C8 C9 N2 33.5(8)
C7 C8 C9 N2 -148.9(7)
C9 N2 C10 C11 32.1(9)
Pt1 N2 C10 C11 -95.4(6)
C9 N2 C10 C15 -150.4(6)
Pt1 N2 C10 C15 82.1(6)
C15 C10 C11 C12 -0.5(10)
N2 C10 C11 C12 176.9(6)
C10 C11 C12 O1 178.5(6)
C10 C11 C12 C13 -0.8(10)
O1 C12 C13 C14 -178.1(6)
C11 C12 C13 C14 1.1(10)
C12 C13 C14 C15 -0.3(10)
C13 C14 C15 C10 -1.0(10)
C11 C10 C15 C14 1.3(10)
N2 C10 C15 C14 -176.2(6)
